data_7239456
loop_
_publ_author_name
'Wang, Hui'
'Safarifard, Vahid'
'Wang, Si-Yao'
'Tu, Ling-Hui'
'Xiao, Hong-Ping'
'Huang, Bi-Feng'
'Li, Xin-Hua'
'Payehghadr, Mahmood'
'Morsali, Ali'

_publ_section_title
;
 Five copper(ii) metal--organic coordination complexes with micro-channels
 based on flexible bis(imidazole) and carboxybenzaldehyde ligands;
 structural influence of experimental conditions on their frameworks
;
_journal_issue 22
_journal_name_full 'RSC Advances'
_journal_page_first 11423
_journal_paper_doi 10.1039/c3ra47177b
_journal_volume 4
_journal_year 2014
_chemical_formula_moiety 'C76 H64 Cu5 N10 O28, 4(H2 O)'
_chemical_formula_sum 'C76 H72 Cu5 N10 O32'
_chemical_formula_weight 1955.14
_space_group_IT_number 2
_space_group_name_Hall '-P 1'
_space_group_name_H-M_alt 'P -1'
_symmetry_cell_setting triclinic
_symmetry_space_group_name_Hall '-P 1'
_symmetry_space_group_name_H-M 'P -1'
_atom_sites_solution_hydrogens geom
_atom_sites_solution_primary direct
_atom_sites_solution_secondary difmap
_audit_creation_method SHELXL-97
_cell_angle_alpha 81.140(2)
_cell_angle_beta 67.910(2)
_cell_angle_gamma 62.6250(10)
_cell_formula_units_Z 1
_cell_length_a 12.1079(8)
_cell_length_b 12.6464(8)
_cell_length_c 15.5101(10)
_cell_measurement_reflns_used 7558
_cell_measurement_temperature 298(2)
_cell_measurement_theta_max 28.01
_cell_measurement_theta_min 2.84
_cell_volume 1953.6(2)
_computing_cell_refinement 'SAINT (Bruker, 2002)'
_computing_data_collection 'SMART (Bruker, 2002)'
_computing_data_reduction SAINT
_computing_molecular_graphics 'XP (Bruker, 2002)'
_computing_publication_material 'SHELXL-97 (Bruker, 2002)'
_computing_structure_refinement 'SHELXL-97 (Sheldrick, 1997)'
_computing_structure_solution 'SHELXS-97 (Sheldrick, 1997)'
_diffrn_ambient_temperature 298(2)
_diffrn_measured_fraction_theta_full 0.980
_diffrn_measured_fraction_theta_max 0.980
_diffrn_measurement_device_type 'Bruker APEX II area-detector diffractometer'
_diffrn_measurement_method '\f and \w scans'
_diffrn_radiation_monochromator graphite
_diffrn_radiation_source 'fine-focus sealed tube'
_diffrn_radiation_type MoK\a
_diffrn_radiation_wavelength 0.71073
_diffrn_reflns_av_R_equivalents 0.0269
_diffrn_reflns_av_sigmaI/netI 0.0370
_diffrn_reflns_limit_h_max 14
_diffrn_reflns_limit_h_min -13
_diffrn_reflns_limit_k_max 15
_diffrn_reflns_limit_k_min -14
_diffrn_reflns_limit_l_max 18
_diffrn_reflns_limit_l_min -18
_diffrn_reflns_number 16100
_diffrn_reflns_theta_full 25.10
_diffrn_reflns_theta_max 25.10
_diffrn_reflns_theta_min 2.02
_exptl_absorpt_coefficient_mu 1.436
_exptl_absorpt_correction_T_max 0.7525
_exptl_absorpt_correction_T_min 0.6892
_exptl_absorpt_correction_type multi-scan
_exptl_absorpt_process_details 'SADABS (Bruker, 2002)'
_exptl_crystal_colour Blue
_exptl_crystal_density_diffrn 1.662
_exptl_crystal_density_method 'not measured'
_exptl_crystal_description Block
_exptl_crystal_F_000 999
_exptl_crystal_size_max 0.28
_exptl_crystal_size_mid 0.25
_exptl_crystal_size_min 0.21
_refine_diff_density_max 1.350
_refine_diff_density_min -1.041
_refine_diff_density_rms 0.210
_refine_ls_extinction_method none
_refine_ls_goodness_of_fit_ref 1.087
_refine_ls_hydrogen_treatment constr
_refine_ls_matrix_type full
_refine_ls_number_parameters 556
_refine_ls_number_reflns 6823
_refine_ls_number_restraints 0
_refine_ls_restrained_S_all 1.087
_refine_ls_R_factor_all 0.0743
_refine_ls_R_factor_gt 0.0571
_refine_ls_shift/su_max 0.001
_refine_ls_shift/su_mean 0.000
_refine_ls_structure_factor_coef Fsqd
_refine_ls_weighting_details 'calc w=1/[\s^2^(Fo^2^)+(0.2000P)^2^+0.0000P] where P=(Fo^2^+2Fc^2^)/3'
_refine_ls_weighting_scheme calc
_refine_ls_wR_factor_gt 0.1844
_refine_ls_wR_factor_ref 0.2433
_reflns_number_gt 5698
_reflns_number_total 6823
_reflns_threshold_expression I>2\s(I)
_cod_data_source_file c3ra47177b.txt
_cod_data_source_block mo_20110430b_0m
_cod_depositor_comments
;
The following automatic conversions were performed:

data item '_exptl_absorpt_correction_type' value 'Multi-scan' was
changed to 'multi-scan' in accordance with the
/home/saulius/struct/COD-crude-data/automatic-downloads/DataCite-retrospective/RSC/depositions/lib/dictionaries/cif_core.dic
dictionary named 'cif_core.dic' version 2.4.2 last updated on
2011-04-26.

data item '_symmetry_cell_setting' value 'Triclinic' was changed to
'triclinic' in accordance with the
/home/saulius/struct/COD-crude-data/automatic-downloads/DataCite-retrospective/RSC/depositions/lib/dictionaries/cif_core.dic
dictionary named 'cif_core.dic' version 2.4.2 last updated on
2011-04-26.

Automatic conversion script
Id: cif_fix_values 6909 2019-04-08 15:41:33Z antanas 
;
_cod_database_code 7239456

loop_
_symmetry_equiv_pos_as_xyz
'x, y, z'
'-x, -y, -z'

loop_
_atom_site_label
_atom_site_type_symbol
_atom_site_fract_x
_atom_site_fract_y
_atom_site_fract_z
_atom_site_U_iso_or_equiv
_atom_site_adp_type
_atom_site_occupancy
_atom_site_symmetry_multiplicity
_atom_site_calc_flag
_atom_site_refinement_flags
Cu1 Cu 0.5000 1.0000 1.0000 0.0210(3) Uani 1 2 d S
Cu2 Cu 0.46836(5) 0.77333(5) 0.96723(4) 0.0253(2) Uani 1 1 d .
Cu3 Cu 0.28672(5) 0.95016(5) 1.17266(4) 0.0273(2) Uani 1 1 d .
O1 O 0.4463(4) 0.8728(3) 0.8566(2) 0.0339(8) Uani 1 1 d .
O2 O 0.4977(4) 1.0185(3) 0.8672(3) 0.0360(9) Uani 1 1 d .
O3 O 0.3799(5) 1.2358(5) 0.4475(3) 0.0670(14) Uani 1 1 d .
O4 O 0.3429(3) 1.1645(3) 1.0356(3) 0.0347(8) Uani 1 1 d .
O5 O 0.1911(3) 1.1174(3) 1.1422(3) 0.0364(8) Uani 1 1 d .
O6 O -0.1397(7) 1.7595(5) 1.1228(5) 0.103(2) Uani 1 1 d .
O7 O 0.3865(3) 0.7862(3) 1.2052(2) 0.0334(8) Uani 1 1 d .
O8 O 0.5011(3) 0.6734(3) 1.0738(2) 0.0304(7) Uani 1 1 d .
O9 O 0.6498(5) 0.2827(4) 1.4581(3) 0.0630(13) Uani 1 1 d .
O10 O 0.1124(4) 0.8907(4) 1.1774(3) 0.0548(11) Uani 1 1 d .
O11 O 0.0322(7) 0.8109(5) 1.3040(4) 0.0888(19) Uani 1 1 d .
O12 O -0.0606(5) 0.9986(5) 1.2874(4) 0.0770(16) Uani 1 1 d .
O14 O 0.2641(4) 0.7500(4) 1.0007(3) 0.0500(10) Uani 1 1 d .
H14B H 0.1979 0.8182 1.0107 0.075 Uiso 1 1 d R
H14C H 0.2711 0.7163 0.9543 0.075 Uiso 1 1 d R
O13 O 0.3665(3) 0.9171(3) 1.0406(2) 0.0312(7) Uani 1 1 d .
H13A H 0.3127 0.9428 1.0112 0.047 Uiso 1 1 d R
O15 O 0.1513(4) 0.0394(4) 0.9709(3) 0.0558(11) Uani 1 1 d .
H15A H 0.1717 0.0970 0.9631 0.084 Uiso 1 1 d R
H15B H 0.1251 0.0380 0.9275 0.084 Uiso 1 1 d R
O16 O 0.9030(4) 0.1071(4) 0.1123(3) 0.0624(13) Uani 1 1 d .
H16A H 0.8769 0.1564 0.1554 0.094 Uiso 1 1 d R
H16B H 0.9814 0.0942 0.0767 0.094 Uiso 1 1 d R
N1 N 0.5873(4) 0.6338(3) 0.8820(3) 0.0267(8) Uani 1 1 d .
N2 N 0.7256(4) 0.5294(4) 0.7528(3) 0.0326(9) Uani 1 1 d .
N3 N 0.9263(4) 0.8753(4) 0.5729(3) 0.0342(10) Uani 1 1 d .
N4 N 0.7988(4) 0.9978(4) 0.6944(3) 0.0310(9) Uani 1 1 d .
N5 N 0.0285(5) 0.8990(5) 1.2557(4) 0.0482(12) Uani 1 1 d .
C1 C 0.4615(4) 0.9667(4) 0.8293(3) 0.0266(10) Uani 1 1 d .
C2 C 0.4303(4) 1.0183(4) 0.7430(3) 0.0273(10) Uani 1 1 d .
C3 C 0.3619(6) 0.9824(6) 0.7091(4) 0.0433(13) Uani 1 1 d .
H3 H 0.3346 0.9247 0.7398 0.052 Uiso 1 1 calc R
C4 C 0.3343(7) 1.0319(6) 0.6302(5) 0.0538(16) Uani 1 1 d .
H4 H 0.2859 1.0090 0.6091 0.065 Uiso 1 1 calc R
C5 C 0.3765(5) 1.1140(5) 0.5820(4) 0.0405(13) Uani 1 1 d .
C6 C 0.4439(6) 1.1525(5) 0.6167(4) 0.0390(12) Uani 1 1 d .
H6 H 0.4727 1.2088 0.5846 0.047 Uiso 1 1 calc R
C7 C 0.4676(5) 1.1084(5) 0.6969(4) 0.0351(11) Uani 1 1 d .
H7 H 0.5081 1.1374 0.7212 0.042 Uiso 1 1 calc R
C8 C 0.3537(7) 1.1621(7) 0.4940(5) 0.0570(17) Uani 1 1 d .
H8 H 0.3132 1.1299 0.4725 0.068 Uiso 1 1 calc R
C9 C 0.2281(5) 1.1887(4) 1.0917(3) 0.0290(10) Uani 1 1 d .
C10 C 0.1266(5) 1.3161(4) 1.1001(3) 0.0275(10) Uani 1 1 d .
C11 C 0.1627(5) 1.4058(5) 1.0573(4) 0.0357(11) Uani 1 1 d .
H11 H 0.2495 1.3867 1.0178 0.043 Uiso 1 1 calc R
C12 C 0.0707(6) 1.5219(5) 1.0731(4) 0.0456(14) Uani 1 1 d .
H12 H 0.0963 1.5819 1.0464 0.055 Uiso 1 1 calc R
C13 C -0.0611(6) 1.5522(5) 1.1287(4) 0.0414(12) Uani 1 1 d .
C14 C -0.0993(5) 1.4619(5) 1.1711(4) 0.0445(13) Uani 1 1 d .
H14 H -0.1868 1.4809 1.2087 0.053 Uiso 1 1 calc R
C15 C -0.1608(8) 1.6771(6) 1.1474(6) 0.067(2) Uani 1 1 d .
H15 H -0.2481 1.6913 1.1817 0.081 Uiso 1 1 calc R
C16 C 0.4616(4) 0.6908(4) 1.1603(3) 0.0238(9) Uani 1 1 d .
C17 C 0.5165(4) 0.5837(4) 1.2161(3) 0.0257(9) Uani 1 1 d .
C18 C 0.5939(5) 0.4706(4) 1.1763(4) 0.0333(11) Uani 1 1 d .
H18 H 0.6162 0.4603 1.1129 0.040 Uiso 1 1 calc R
C19 C 0.6391(6) 0.3714(5) 1.2299(4) 0.0414(13) Uani 1 1 d .
H19 H 0.6890 0.2957 1.2024 0.050 Uiso 1 1 calc R
C20 C 0.6100(6) 0.3856(5) 1.3226(4) 0.0388(12) Uani 1 1 d .
C21 C 0.5338(7) 0.4980(5) 1.3636(4) 0.0544(17) Uani 1 1 d .
H21 H 0.5154 0.5080 1.4265 0.065 Uiso 1 1 calc R
C22 C 0.4854(7) 0.5949(5) 1.3120(4) 0.0522(16) Uani 1 1 d .
H22 H 0.4309 0.6696 1.3411 0.063 Uiso 1 1 calc R
C23 C 0.6618(7) 0.2808(6) 1.3780(5) 0.0549(16) Uani 1 1 d .
H23 H 0.7078 0.2066 1.3481 0.066 Uiso 1 1 calc R
C24 C 0.6405(5) 0.5147(4) 0.9022(4) 0.0326(11) Uani 1 1 d .
H24 H 0.6201 0.4841 0.9615 0.039 Uiso 1 1 calc R
C25 C 0.7247(5) 0.4502(5) 0.8256(3) 0.0323(11) Uani 1 1 d .
H25 H 0.7738 0.3678 0.8211 0.039 Uiso 1 1 calc R
C26 C 0.6406(5) 0.6378(5) 0.7909(4) 0.0346(11) Uani 1 1 d .
H26 H 0.6213 0.7076 0.7573 0.041 Uiso 1 1 calc R
C27 C 0.8064(6) 0.5011(5) 0.6555(4) 0.0372(12) Uani 1 1 d .
H27A H 0.7531 0.5484 0.6177 0.045 Uiso 1 1 calc R
H27B H 0.8349 0.4178 0.6434 0.045 Uiso 1 1 calc R
C28 C 0.9272(5) 0.5240(5) 0.6272(3) 0.0346(11) Uani 1 1 d .
C29 C 1.0460(6) 0.4369(5) 0.6370(4) 0.0435(13) Uani 1 1 d .
H29 H 1.0501 0.3645 0.6631 0.052 Uiso 1 1 calc R
C30 C 1.1548(6) 0.4569(5) 0.6089(5) 0.0529(16) Uani 1 1 d .
H30 H 1.2345 0.3970 0.6127 0.063 Uiso 1 1 calc R
C31 C 1.1471(6) 0.5652(6) 0.5749(4) 0.0466(14) Uani 1 1 d .
H31 H 1.2210 0.5795 0.5598 0.056 Uiso 1 1 calc R
C32 C 1.0342(6) 0.6542(5) 0.5623(3) 0.0422(13) Uani 1 1 d .
C33 C 0.9233(5) 0.6322(5) 0.5896(3) 0.0358(12) Uani 1 1 d .
H33 H 0.8452 0.6911 0.5826 0.043 Uiso 1 1 calc R
C34 C 1.0317(6) 0.7699(5) 0.5169(4) 0.0475(14) Uani 1 1 d .
H34A H 1.1164 0.7697 0.5049 0.057 Uiso 1 1 calc R
H34B H 1.0207 0.7742 0.4575 0.057 Uiso 1 1 calc R
C35 C 0.8869(5) 0.8872(5) 0.6653(3) 0.0353(11) Uani 1 1 d .
H35 H 0.9173 0.8256 0.7043 0.042 Uiso 1 1 calc R
C36 C 0.8627(5) 0.9855(5) 0.5398(4) 0.0368(12) Uani 1 1 d .
H36 H 0.8712 1.0054 0.4781 0.044 Uiso 1 1 calc R
C37 C 0.7860(5) 1.0584(5) 0.6148(3) 0.0336(11) Uani 1 1 d .
H37 H 0.7314 1.1391 0.6131 0.040 Uiso 1 1 calc R
C38 C -0.0055(5) 1.3450(5) 1.1563(4) 0.0390(12) Uani 1 1 d .
H38 H -0.0301 1.2847 1.1838 0.047 Uiso 1 1 calc R

loop_
_atom_site_aniso_label
_atom_site_aniso_U_11
_atom_site_aniso_U_22
_atom_site_aniso_U_33
_atom_site_aniso_U_23
_atom_site_aniso_U_13
_atom_site_aniso_U_12
Cu1 0.0242(4) 0.0178(4) 0.0161(4) -0.0002(3) -0.0042(3) -0.0072(3)
Cu2 0.0335(4) 0.0178(4) 0.0177(4) -0.0012(2) -0.0073(3) -0.0064(3)
Cu3 0.0311(4) 0.0201(4) 0.0180(4) -0.0009(2) -0.0039(3) -0.0042(3)
O1 0.051(2) 0.0256(18) 0.0254(18) 0.0044(14) -0.0174(16) -0.0155(16)
O2 0.043(2) 0.039(2) 0.032(2) 0.0129(16) -0.0179(17) -0.0229(17)
O3 0.076(3) 0.070(3) 0.044(3) 0.027(3) -0.030(2) -0.024(3)
O4 0.0296(18) 0.0278(19) 0.038(2) 0.0036(16) -0.0052(16) -0.0110(15)
O5 0.0405(19) 0.0166(17) 0.034(2) -0.0004(15) -0.0075(16) -0.0024(14)
O6 0.117(5) 0.031(3) 0.112(5) 0.000(3) -0.017(4) -0.011(3)
O7 0.0419(19) 0.0232(18) 0.0234(17) 0.0022(14) -0.0123(15) -0.0047(15)
O8 0.0369(18) 0.0217(17) 0.0207(17) -0.0005(13) -0.0053(14) -0.0066(14)
O9 0.090(3) 0.058(3) 0.044(3) 0.022(2) -0.036(3) -0.032(3)
O10 0.055(3) 0.064(3) 0.040(2) -0.008(2) -0.007(2) -0.027(2)
O11 0.128(5) 0.071(4) 0.060(3) 0.029(3) -0.030(3) -0.047(4)
O12 0.044(3) 0.066(3) 0.092(4) -0.023(3) 0.000(3) -0.011(2)
O14 0.046(2) 0.041(2) 0.048(2) -0.0013(19) -0.0151(19) -0.0071(18)
O13 0.0361(18) 0.0237(17) 0.0208(16) -0.0034(13) -0.0090(14) -0.0021(14)
O15 0.056(3) 0.054(3) 0.049(3) 0.004(2) -0.019(2) -0.018(2)
O16 0.053(3) 0.051(3) 0.065(3) -0.006(2) -0.014(2) -0.011(2)
N1 0.036(2) 0.0202(19) 0.023(2) 0.0002(16) -0.0117(17) -0.0099(16)
N2 0.040(2) 0.026(2) 0.022(2) -0.0051(17) -0.0020(18) -0.0116(18)
N3 0.045(2) 0.030(2) 0.020(2) 0.0001(17) -0.0053(18) -0.0149(19)
N4 0.037(2) 0.025(2) 0.023(2) -0.0008(17) -0.0073(17) -0.0094(17)
N5 0.051(3) 0.047(3) 0.044(3) 0.000(2) -0.015(2) -0.020(2)
C1 0.027(2) 0.024(2) 0.019(2) 0.0024(18) -0.0063(18) -0.0056(18)
C2 0.028(2) 0.021(2) 0.024(2) 0.0012(18) -0.0065(19) -0.0055(18)
C3 0.053(3) 0.056(4) 0.034(3) 0.016(3) -0.016(3) -0.038(3)
C4 0.068(4) 0.060(4) 0.060(4) 0.015(3) -0.044(4) -0.037(3)
C5 0.033(3) 0.054(3) 0.024(3) 0.010(2) -0.009(2) -0.014(2)
C6 0.049(3) 0.030(3) 0.043(3) 0.014(2) -0.022(3) -0.022(2)
C7 0.039(3) 0.034(3) 0.035(3) 0.008(2) -0.014(2) -0.020(2)
C8 0.066(4) 0.062(4) 0.045(4) 0.014(3) -0.034(3) -0.022(3)
C9 0.032(2) 0.023(2) 0.028(2) 0.002(2) -0.010(2) -0.010(2)
C10 0.033(2) 0.029(3) 0.022(2) 0.0034(19) -0.0124(19) -0.012(2)
C11 0.042(3) 0.031(3) 0.037(3) 0.007(2) -0.019(2) -0.016(2)
C12 0.055(3) 0.035(3) 0.055(4) 0.010(3) -0.028(3) -0.023(3)
C13 0.046(3) 0.026(3) 0.041(3) -0.003(2) -0.015(3) -0.006(2)
C14 0.035(3) 0.029(3) 0.052(3) 0.001(2) -0.010(3) -0.004(2)
C15 0.066(4) 0.028(4) 0.087(6) 0.001(3) -0.025(4) -0.005(3)
C16 0.024(2) 0.027(2) 0.017(2) 0.0012(18) -0.0052(17) -0.0100(19)
C17 0.028(2) 0.024(2) 0.021(2) 0.0011(18) -0.0094(18) -0.0081(19)
C18 0.049(3) 0.022(2) 0.029(3) 0.003(2) -0.020(2) -0.011(2)
C19 0.054(3) 0.021(3) 0.045(3) 0.002(2) -0.025(3) -0.008(2)
C20 0.058(3) 0.025(3) 0.039(3) 0.007(2) -0.025(3) -0.017(2)
C21 0.076(4) 0.040(3) 0.023(3) 0.006(2) -0.016(3) -0.009(3)
C22 0.079(4) 0.019(3) 0.040(3) -0.001(2) -0.034(3) 0.004(3)
C23 0.083(5) 0.033(3) 0.057(4) 0.009(3) -0.044(4) -0.019(3)
C24 0.042(3) 0.020(2) 0.035(3) 0.004(2) -0.014(2) -0.014(2)
C25 0.037(3) 0.027(3) 0.028(3) 0.001(2) -0.014(2) -0.008(2)
C26 0.046(3) 0.023(3) 0.026(3) -0.003(2) -0.007(2) -0.012(2)
C27 0.047(3) 0.034(3) 0.021(3) -0.010(2) 0.002(2) -0.018(2)
C28 0.044(3) 0.028(3) 0.020(2) -0.005(2) -0.005(2) -0.010(2)
C29 0.051(3) 0.028(3) 0.035(3) -0.001(2) -0.010(2) -0.008(2)
C30 0.048(3) 0.038(3) 0.060(4) -0.006(3) -0.025(3) -0.001(3)
C31 0.035(3) 0.048(3) 0.041(3) -0.016(3) 0.003(2) -0.013(3)
C32 0.055(3) 0.036(3) 0.014(2) -0.009(2) 0.008(2) -0.016(3)
C33 0.037(3) 0.034(3) 0.021(2) -0.001(2) -0.006(2) -0.006(2)
C34 0.059(3) 0.036(3) 0.025(3) -0.006(2) 0.002(2) -0.013(3)
C35 0.045(3) 0.030(3) 0.019(2) -0.003(2) -0.003(2) -0.012(2)
C36 0.034(3) 0.041(3) 0.026(3) 0.006(2) -0.003(2) -0.015(2)
C37 0.032(2) 0.031(3) 0.023(2) 0.007(2) -0.004(2) -0.009(2)
C38 0.032(3) 0.031(3) 0.045(3) 0.000(2) -0.011(2) -0.008(2)

loop_
_atom_type_symbol
_atom_type_description
_atom_type_scat_dispersion_real
_atom_type_scat_dispersion_imag
_atom_type_scat_source
C C 0.0033 0.0016 'International Tables Vol C Tables 4.2.6.8 and 6.1.1.4'
H H 0.0000 0.0000 'International Tables Vol C Tables 4.2.6.8 and 6.1.1.4'
N N 0.0061 0.0033 'International Tables Vol C Tables 4.2.6.8 and 6.1.1.4'
O O 0.0106 0.0060 'International Tables Vol C Tables 4.2.6.8 and 6.1.1.4'
Cu Cu 0.3201 1.2651 'International Tables Vol C Tables 4.2.6.8 and 6.1.1.4'

loop_
_geom_angle_atom_site_label_1
_geom_angle_atom_site_label_2
_geom_angle_atom_site_label_3
_geom_angle
_geom_angle_site_symmetry_1
_geom_angle_site_symmetry_3
O4 Cu1 O4 180.000(1) . 2_677
O4 Cu1 O2 90.03(16) . .
O4 Cu1 O2 89.97(16) 2_677 .
O4 Cu1 O2 89.97(16) . 2_677
O4 Cu1 O2 90.03(16) 2_677 2_677
O2 Cu1 O2 180.000(2) . 2_677
O4 Cu1 O13 90.80(13) . .
O4 Cu1 O13 89.20(13) 2_677 .
O2 Cu1 O13 90.77(13) . .
O2 Cu1 O13 89.23(13) 2_677 .
O4 Cu1 O13 89.20(13) . 2_677
O4 Cu1 O13 90.80(13) 2_677 2_677
O2 Cu1 O13 89.23(13) . 2_677
O2 Cu1 O13 90.77(13) 2_677 2_677
O13 Cu1 O13 180.000(1) . 2_677
O13 Cu2 O8 93.24(14) . .
O13 Cu2 N1 173.13(15) . .
O8 Cu2 N1 90.54(15) . .
O13 Cu2 O1 87.78(14) . .
O8 Cu2 O1 176.65(14) . .
N1 Cu2 O1 88.13(15) . .
O13 Cu2 O14 90.03(15) . .
O8 Cu2 O14 90.01(15) . .
N1 Cu2 O14 95.71(16) . .
O1 Cu2 O14 93.18(15) . .
O13 Cu2 H13A 24.0 . .
O8 Cu2 H13A 111.3 . .
N1 Cu2 H13A 155.9 . .
O1 Cu2 H13A 70.5 . .
O14 Cu2 H13A 75.0 . .
O13 Cu3 O7 94.21(14) . .
O13 Cu3 O5 86.81(14) . .
O7 Cu3 O5 177.31(16) . .
O13 Cu3 N4 173.87(15) . 2_677
O7 Cu3 N4 91.32(16) . 2_677
O5 Cu3 N4 87.56(16) . 2_677
O13 Cu3 O10 89.03(14) . .
O7 Cu3 O10 87.77(16) . .
O5 Cu3 O10 94.74(16) . .
N4 Cu3 O10 93.84(16) 2_677 .
C1 O1 Cu2 131.0(3) . .
C1 O2 Cu1 127.9(3) . .
C9 O4 Cu1 127.6(3) . .
C9 O5 Cu3 133.0(3) . .
C16 O7 Cu3 134.3(3) . .
C16 O8 Cu2 135.4(3) . .
N5 O10 Cu3 114.1(4) . .
Cu2 O14 H14B 109.3 . .
Cu2 O14 H14C 109.4 . .
H14B O14 H14C 109.5 . .
Cu2 O13 Cu3 133.35(18) . .
Cu2 O13 Cu1 103.20(15) . .
Cu3 O13 Cu1 101.13(15) . .
Cu2 O13 H13A 90.3 . .
Cu3 O13 H13A 115.4 . .
Cu1 O13 H13A 113.2 . .
H15A O15 H15B 109.5 . .
H16A O16 H16B 109.5 . .
C26 N1 C24 105.1(4) . .
C26 N1 Cu2 125.4(3) . .
C24 N1 Cu2 129.4(3) . .
C26 N2 C25 106.3(4) . .
C26 N2 C27 126.6(4) . .
C25 N2 C27 127.0(4) . .
C35 N3 C36 107.3(4) . .
C35 N3 C34 126.0(5) . .
C36 N3 C34 126.1(4) . .
C35 N4 C37 104.7(4) . .
C35 N4 Cu3 123.5(3) . 2_677
C37 N4 Cu3 131.8(3) . 2_677
O11 N5 O10 121.9(6) . .
O11 N5 O12 118.9(6) . .
O10 N5 O12 119.2(6) . .
O2 C1 O1 126.7(4) . .
O2 C1 C2 118.4(4) . .
O1 C1 C2 115.0(4) . .
C3 C2 C7 119.1(5) . .
C3 C2 C1 121.5(4) . .
C7 C2 C1 119.4(4) . .
C4 C3 C2 120.0(5) . .
C4 C3 H3 120.0 . .
C2 C3 H3 120.0 . .
C5 C4 C3 121.4(5) . .
C5 C4 H4 119.3 . .
C3 C4 H4 119.3 . .
C4 C5 C6 118.9(5) . .
C4 C5 C8 121.4(6) . .
C6 C5 C8 119.7(5) . .
C7 C6 C5 120.7(5) . .
C7 C6 H6 119.6 . .
C5 C6 H6 119.6 . .
C6 C7 C2 119.6(5) . .
C6 C7 H7 120.2 . .
C2 C7 H7 120.2 . .
O3 C8 C5 128.5(7) . .
O3 C8 H8 115.7 . .
C5 C8 H8 115.7 . .
O5 C9 O4 125.8(4) . .
O5 C9 C10 116.7(4) . .
O4 C9 C10 117.5(4) . .
C11 C10 C38 119.8(5) . .
C11 C10 C9 121.0(4) . .
C38 C10 C9 119.1(4) . .
C12 C11 C10 119.9(5) . .
C12 C11 H11 120.1 . .
C10 C11 H11 120.1 . .
C11 C12 C13 121.0(5) . .
C11 C12 H12 119.5 . .
C13 C12 H12 119.5 . .
C12 C13 C14 119.6(5) . .
C12 C13 C15 121.5(6) . .
C14 C13 C15 118.9(6) . .
C38 C14 C13 119.2(5) . .
C38 C14 H14 120.4 . .
C13 C14 H14 120.4 . .
O6 C15 C13 125.5(8) . .
O6 C15 H15 117.3 . .
C13 C15 H15 117.3 . .
O7 C16 O8 128.0(4) . .
O7 C16 C17 115.6(4) . .
O8 C16 C17 116.3(4) . .
C18 C17 C22 117.5(4) . .
C18 C17 C16 121.7(4) . .
C22 C17 C16 120.8(4) . .
C17 C18 C19 121.0(5) . .
C17 C18 H18 119.5 . .
C19 C18 H18 119.5 . .
C20 C19 C18 120.1(5) . .
C20 C19 H19 119.9 . .
C18 C19 H19 119.9 . .
C19 C20 C21 119.8(5) . .
C19 C20 C23 119.7(5) . .
C21 C20 C23 120.5(6) . .
C22 C21 C20 120.2(6) . .
C22 C21 H21 119.9 . .
C20 C21 H21 119.9 . .
C21 C22 C17 121.3(5) . .
C21 C22 H22 119.4 . .
C17 C22 H22 119.4 . .
O9 C23 C20 125.8(6) . .
O9 C23 H23 117.1 . .
C20 C23 H23 117.1 . .
C25 C24 N1 110.5(5) . .
C25 C24 H24 124.8 . .
N1 C24 H24 124.8 . .
C24 C25 N2 106.5(4) . .
C24 C25 H25 126.7 . .
N2 C25 H25 126.7 . .
N1 C26 N2 111.7(4) . .
N1 C26 H26 124.2 . .
N2 C26 H26 124.2 . .
N2 C27 C28 112.8(4) . .
N2 C27 H27A 109.0 . .
C28 C27 H27A 109.0 . .
N2 C27 H27B 109.0 . .
C28 C27 H27B 109.0 . .
H27A C27 H27B 107.8 . .
C33 C28 C29 118.2(5) . .
C33 C28 C27 120.6(5) . .
C29 C28 C27 121.2(5) . .
C30 C29 C28 120.8(5) . .
C30 C29 H29 119.6 . .
C28 C29 H29 119.6 . .
C29 C30 C31 119.7(6) . .
C29 C30 H30 120.2 . .
C31 C30 H30 120.2 . .
C30 C31 C32 122.5(6) . .
C30 C31 H31 118.7 . .
C32 C31 H31 118.7 . .
C31 C32 C33 117.4(5) . .
C31 C32 C34 121.5(6) . .
C33 C32 C34 121.0(6) . .
C28 C33 C32 121.2(5) . .
C28 C33 H33 119.4 . .
C32 C33 H33 119.4 . .
N3 C34 C32 113.5(5) . .
N3 C34 H34A 108.9 . .
C32 C34 H34A 108.9 . .
N3 C34 H34B 108.9 . .
C32 C34 H34B 108.9 . .
H34A C34 H34B 107.7 . .
N4 C35 N3 111.4(5) . .
N4 C35 H35 124.3 . .
N3 C35 H35 124.3 . .
C37 C36 N3 105.7(4) . .
C37 C36 H36 127.2 . .
N3 C36 H36 127.2 . .
C36 C37 N4 110.9(5) . .
C36 C37 H37 124.6 . .
N4 C37 H37 124.6 . .
C14 C38 C10 120.5(5) . .
C14 C38 H38 119.7 . .
C10 C38 H38 119.7 . .

loop_
_geom_bond_atom_site_label_1
_geom_bond_atom_site_label_2
_geom_bond_distance
_geom_bond_site_symmetry_2
Cu1 O4 2.043(3) .
Cu1 O4 2.043(3) 2_677
Cu1 O2 2.047(4) .
Cu1 O2 2.047(4) 2_677
Cu1 O13 2.167(4) .
Cu1 O13 2.167(4) 2_677
Cu2 O13 1.908(3) .
Cu2 O8 1.968(3) .
Cu2 N1 1.971(4) .
Cu2 O1 1.992(3) .
Cu2 O14 2.477(4) .
Cu2 H13A 2.0930 .
Cu3 O13 1.925(3) .
Cu3 O7 1.960(3) .
Cu3 O5 1.972(3) .
Cu3 N4 1.985(4) 2_677
Cu3 O10 2.520(5) .
O1 C1 1.269(6) .
O2 C1 1.243(6) .
O3 C8 1.175(8) .
O4 C9 1.250(6) .
O5 C9 1.232(6) .
O6 C15 1.160(9) .
O7 C16 1.242(6) .
O8 C16 1.261(6) .
O9 C23 1.198(8) .
O10 N5 1.238(7) .
O11 N5 1.236(7) .
O12 N5 1.239(7) .
O14 H14B 0.8500 .
O14 H14C 0.8500 .
O13 H13A 0.8499 .
O15 H15A 0.8500 .
O15 H15B 0.8501 .
O16 H16A 0.8501 .
O16 H16B 0.8500 .
N1 C26 1.319(7) .
N1 C24 1.376(6) .
N2 C26 1.335(7) .
N2 C25 1.389(6) .
N2 C27 1.447(6) .
N3 C35 1.338(7) .
N3 C36 1.375(7) .
N3 C34 1.455(7) .
N4 C35 1.327(7) .
N4 C37 1.370(6) .
N4 Cu3 1.985(4) 2_677
C1 C2 1.498(6) .
C2 C3 1.384(8) .
C2 C7 1.411(7) .
C3 C4 1.371(8) .
C3 H3 0.9300 .
C4 C5 1.364(9) .
C4 H4 0.9300 .
C5 C6 1.403(8) .
C5 C8 1.478(8) .
C6 C7 1.359(7) .
C6 H6 0.9300 .
C7 H7 0.9300 .
C8 H8 0.9300 .
C9 C10 1.498(6) .
C10 C11 1.388(7) .
C10 C38 1.402(7) .
C11 C12 1.364(8) .
C11 H11 0.9300 .
C12 C13 1.395(8) .
C12 H12 0.9300 .
C13 C14 1.405(8) .
C13 C15 1.470(8) .
C14 C38 1.375(8) .
C14 H14 0.9300 .
C15 H15 0.9300 .
C16 C17 1.506(6) .
C17 C18 1.382(7) .
C17 C22 1.404(7) .
C18 C19 1.397(7) .
C18 H18 0.9300 .
C19 C20 1.365(8) .
C19 H19 0.9300 .
C20 C21 1.382(8) .
C20 C23 1.476(8) .
C21 C22 1.369(8) .
C21 H21 0.9300 .
C22 H22 0.9300 .
C23 H23 0.9300 .
C24 C25 1.319(7) .
C24 H24 0.9300 .
C25 H25 0.9300 .
C26 H26 0.9300 .
C27 C28 1.510(8) .
C27 H27A 0.9700 .
C27 H27B 0.9700 .
C28 C33 1.389(8) .
C28 C29 1.401(8) .
C29 C30 1.353(9) .
C29 H29 0.9300 .
C30 C31 1.364(9) .
C30 H30 0.9300 .
C31 C32 1.375(9) .
C31 H31 0.9300 .
C32 C33 1.393(8) .
C32 C34 1.514(8) .
C33 H33 0.9300 .
C34 H34A 0.9700 .
C34 H34B 0.9700 .
C35 H35 0.9300 .
C36 C37 1.341(8) .
C36 H36 0.9300 .
C37 H37 0.9300 .
C38 H38 0.9300 .

loop_
_geom_hbond_atom_site_label_D
_geom_hbond_atom_site_label_H
_geom_hbond_atom_site_label_A
_geom_hbond_distance_DH
_geom_hbond_distance_HA
_geom_hbond_distance_DA
_geom_hbond_angle_DHA
_geom_hbond_site_symmetry_A
O14 H14B O16 0.85 2.48 2.960(6) 116.4 2_666
O14 H14B O10 0.85 2.54 2.959(6) 111.7 .
O14 H14B O15 0.85 2.61 3.292(6) 138.2 1_565
O13 H13A O15 0.85 2.05 2.872(6) 163.7 1_565
O15 H15A O6 0.85 2.05 2.699(7) 132.4 2_577
O15 H15B O16 0.85 2.22 2.833(7) 128.5 2_656
O16 H16B O15 0.85 1.98 2.799(6) 162.4 1_654

loop_
_geom_torsion_atom_site_label_1
_geom_torsion_atom_site_label_2
_geom_torsion_atom_site_label_3
_geom_torsion_atom_site_label_4
_geom_torsion
_geom_torsion_site_symmetry_1
O13 Cu2 O1 C1 47.5(4) .
O8 Cu2 O1 C1 -60(2) .
N1 Cu2 O1 C1 -127.0(4) .
O14 Cu2 O1 C1 137.4(4) .
O4 Cu1 O2 C1 -107.8(4) .
O4 Cu1 O2 C1 72.2(4) 2_677
O2 Cu1 O2 C1 0(100) 2_677
O13 Cu1 O2 C1 -17.1(4) .
O13 Cu1 O2 C1 162.9(4) 2_677
O4 Cu1 O4 C9 -134(100) 2_677
O2 Cu1 O4 C9 114.2(4) .
O2 Cu1 O4 C9 -65.8(4) 2_677
O13 Cu1 O4 C9 23.5(4) .
O13 Cu1 O4 C9 -156.5(4) 2_677
O13 Cu3 O5 C9 -53.9(5) .
O7 Cu3 O5 C9 58(3) .
N4 Cu3 O5 C9 123.6(5) 2_677
O10 Cu3 O5 C9 -142.7(5) .
O13 Cu3 O7 C16 -7.9(5) .
O5 Cu3 O7 C16 -120(3) .
N4 Cu3 O7 C16 174.7(5) 2_677
O10 Cu3 O7 C16 80.9(5) .
O13 Cu2 O8 C16 6.4(5) .
N1 Cu2 O8 C16 -179.3(4) .
O1 Cu2 O8 C16 114(2) .
O14 Cu2 O8 C16 -83.6(4) .
O13 Cu3 O10 N5 -179.3(4) .
O7 Cu3 O10 N5 86.5(4) .
O5 Cu3 O10 N5 -92.6(4) .
N4 Cu3 O10 N5 -4.7(4) 2_677
O8 Cu2 O13 Cu3 -13.9(3) .
N1 Cu2 O13 Cu3 -137.2(12) .
O1 Cu2 O13 Cu3 169.3(3) .
O14 Cu2 O13 Cu3 76.1(3) .
O8 Cu2 O13 Cu1 105.66(15) .
N1 Cu2 O13 Cu1 -17.6(13) .
O1 Cu2 O13 Cu1 -71.14(15) .
O14 Cu2 O13 Cu1 -164.32(15) .
O7 Cu3 O13 Cu2 14.5(3) .
O5 Cu3 O13 Cu2 -168.0(3) .
N4 Cu3 O13 Cu2 168.8(13) 2_677
O10 Cu3 O13 Cu2 -73.2(3) .
O7 Cu3 O13 Cu1 -105.84(15) .
O5 Cu3 O13 Cu1 71.66(15) .
N4 Cu3 O13 Cu1 48.4(15) 2_677
O10 Cu3 O13 Cu1 166.46(16) .
O4 Cu1 O13 Cu2 154.39(17) .
O4 Cu1 O13 Cu2 -25.61(17) 2_677
O2 Cu1 O13 Cu2 64.35(16) .
O2 Cu1 O13 Cu2 -115.65(16) 2_677
O13 Cu1 O13 Cu2 -91(100) 2_677
O4 Cu1 O13 Cu3 -65.73(16) .
O4 Cu1 O13 Cu3 114.27(16) 2_677
O2 Cu1 O13 Cu3 -155.77(16) .
O2 Cu1 O13 Cu3 24.23(16) 2_677
O13 Cu1 O13 Cu3 49(100) 2_677
O13 Cu2 N1 C26 -39.1(15) .
O8 Cu2 N1 C26 -162.5(4) .
O1 Cu2 N1 C26 14.4(4) .
O14 Cu2 N1 C26 107.4(4) .
O13 Cu2 N1 C24 135.6(12) .
O8 Cu2 N1 C24 12.2(4) .
O1 Cu2 N1 C24 -170.9(4) .
O14 Cu2 N1 C24 -77.8(4) .
Cu3 O10 N5 O11 -101.9(6) .
Cu3 O10 N5 O12 76.8(6) .
Cu1 O2 C1 O1 -17.1(7) .
Cu1 O2 C1 C2 162.3(3) .
Cu2 O1 C1 O2 1.5(7) .
Cu2 O1 C1 C2 -177.9(3) .
O2 C1 C2 C3 -165.3(5) .
O1 C1 C2 C3 14.2(7) .
O2 C1 C2 C7 12.6(7) .
O1 C1 C2 C7 -168.0(4) .
C7 C2 C3 C4 1.8(9) .
C1 C2 C3 C4 179.6(6) .
C2 C3 C4 C5 2.0(11) .
C3 C4 C5 C6 -3.1(10) .
C3 C4 C5 C8 176.3(6) .
C4 C5 C6 C7 0.3(9) .
C8 C5 C6 C7 -179.1(6) .
C5 C6 C7 C2 3.4(8) .
C3 C2 C7 C6 -4.5(8) .
C1 C2 C7 C6 177.6(5) .
C4 C5 C8 O3 176.9(8) .
C6 C5 C8 O3 -3.7(11) .
Cu3 O5 C9 O4 9.6(8) .
Cu3 O5 C9 C10 -169.0(3) .
Cu1 O4 C9 O5 6.4(8) .
Cu1 O4 C9 C10 -175.0(3) .
O5 C9 C10 C11 170.1(5) .
O4 C9 C10 C11 -8.6(7) .
O5 C9 C10 C38 -6.6(7) .
O4 C9 C10 C38 174.7(5) .
C38 C10 C11 C12 2.8(8) .
C9 C10 C11 C12 -173.9(5) .
C10 C11 C12 C13 -2.8(9) .
C11 C12 C13 C14 1.7(9) .
C11 C12 C13 C15 179.1(6) .
C12 C13 C14 C38 -0.4(9) .
C15 C13 C14 C38 -178.0(6) .
C12 C13 C15 O6 -4.0(13) .
C14 C13 C15 O6 173.5(9) .
Cu3 O7 C16 O8 3.2(8) .
Cu3 O7 C16 C17 -179.5(3) .
Cu2 O8 C16 O7 -2.2(8) .
Cu2 O8 C16 C17 -179.5(3) .
O7 C16 C17 C18 175.4(4) .
O8 C16 C17 C18 -7.0(6) .
O7 C16 C17 C22 -1.6(7) .
O8 C16 C17 C22 176.0(5) .
C22 C17 C18 C19 0.0(8) .
C16 C17 C18 C19 -177.1(5) .
C17 C18 C19 C20 -1.7(8) .
C18 C19 C20 C21 1.1(9) .
C18 C19 C20 C23 -178.0(6) .
C19 C20 C21 C22 1.2(10) .
C23 C20 C21 C22 -179.6(7) .
C20 C21 C22 C17 -3.0(11) .
C18 C17 C22 C21 2.3(10) .
C16 C17 C22 C21 179.4(6) .
C19 C20 C23 O9 175.2(7) .
C21 C20 C23 O9 -3.9(11) .
C26 N1 C24 C25 1.1(6) .
Cu2 N1 C24 C25 -174.5(4) .
N1 C24 C25 N2 -0.6(6) .
C26 N2 C25 C24 -0.1(6) .
C27 N2 C25 C24 177.5(5) .
C24 N1 C26 N2 -1.2(6) .
Cu2 N1 C26 N2 174.6(3) .
C25 N2 C26 N1 0.8(6) .
C27 N2 C26 N1 -176.8(5) .
C26 N2 C27 C28 78.0(7) .
C25 N2 C27 C28 -99.2(6) .
N2 C27 C28 C33 -93.4(6) .
N2 C27 C28 C29 87.2(6) .
C33 C28 C29 C30 -1.3(9) .
C27 C28 C29 C30 178.1(6) .
C28 C29 C30 C31 3.4(10) .
C29 C30 C31 C32 -4.2(10) .
C30 C31 C32 C33 2.9(9) .
C30 C31 C32 C34 -174.7(6) .
C29 C28 C33 C32 0.0(8) .
C27 C28 C33 C32 -179.4(5) .
C31 C32 C33 C28 -0.7(8) .
C34 C32 C33 C28 176.8(5) .
C35 N3 C34 C32 39.7(9) .
C36 N3 C34 C32 -150.3(6) .
C31 C32 C34 N3 -125.8(6) .
C33 C32 C34 N3 56.7(8) .
C37 N4 C35 N3 -1.6(6) .
Cu3 N4 C35 N3 178.4(3) 2_677
C36 N3 C35 N4 1.6(6) .
C34 N3 C35 N4 173.2(5) .
C35 N3 C36 C37 -0.9(6) .
C34 N3 C36 C37 -172.5(5) .
N3 C36 C37 N4 -0.1(6) .
C35 N4 C37 C36 1.0(6) .
Cu3 N4 C37 C36 -179.0(4) 2_677
C13 C14 C38 C10 0.4(9) .
C11 C10 C38 C14 -1.6(8) .
C9 C10 C38 C14 175.2(5) .
